data_1555625
loop_
_publ_author_name
'Ren, Jian'
'Shi, Xin'
'Li, Xiao-Nian'
'Li, Lai-Wei'
'Su, Jia'
'Shao, Li-Dong'
'Zhao, Qin-Shi'

_publ_section_title
;
 Synthesis of a Small-Molecule Library with Skeletal Diversity from
 Hemslecin A via the Reaction-Discovery Strategy.
;
_journal_issue 16
_journal_name_full 'Organic letters'
_journal_page_first 3948
_journal_page_last 3951
_journal_paper_doi 10.1021/acs.orglett.6b01654
_journal_volume 18
_journal_year 2016
_chemical_absolute_configuration rm
_chemical_formula_moiety 'C28 H38 O8'
_chemical_formula_sum 'C28 H38 O8'
_chemical_formula_weight 502.58
_space_group_IT_number 19
_space_group_name_Hall 'P 2ac 2ab'
_space_group_name_H-M_alt 'P 21 21 21'
_symmetry_cell_setting orthorhombic
_symmetry_space_group_name_Hall 'P 2ac 2ab'
_symmetry_space_group_name_H-M 'P 21 21 21'
_atom_sites_solution_hydrogens geom
_atom_sites_solution_primary direct
_atom_sites_solution_secondary difmap
_audit_creation_method SHELXL-97
_cell_angle_alpha 90.00
_cell_angle_beta 90.00
_cell_angle_gamma 90.00
_cell_formula_units_Z 8
_cell_length_a 8.3520(9)
_cell_length_b 14.9946(17)
_cell_length_c 40.870(5)
_cell_measurement_reflns_used 9937
_cell_measurement_temperature 100(2)
_cell_measurement_theta_max 28.21
_cell_measurement_theta_min 2.41
_cell_volume 5118.4(10)
_computing_cell_refinement 'Bruker SAINT'
_computing_data_collection 'Bruker APEX2'
_computing_data_reduction 'Bruker SAINT'
_computing_molecular_graphics 'Bruker SHELXTL'
_computing_publication_material 'Bruker SHELXTL'
_computing_structure_refinement 'SHELXL-97 (Sheldrick, 2008)'
_computing_structure_solution 'SHELXS-97 (Sheldrick, 2008)'
_diffrn_ambient_temperature 100(2)
_diffrn_measured_fraction_theta_full 0.998
_diffrn_measured_fraction_theta_max 0.998
_diffrn_measurement_device_type 'Bruker APEX-II CCD'
_diffrn_measurement_method '\f and \w scans'
_diffrn_radiation_monochromator graphite
_diffrn_radiation_source 'fine-focus sealed tube'
_diffrn_radiation_type MoK\a
_diffrn_radiation_wavelength 0.71073
_diffrn_reflns_av_R_equivalents 0.0537
_diffrn_reflns_av_sigmaI/netI 0.0499
_diffrn_reflns_limit_h_max 10
_diffrn_reflns_limit_h_min -11
_diffrn_reflns_limit_k_max 19
_diffrn_reflns_limit_k_min -19
_diffrn_reflns_limit_l_max 54
_diffrn_reflns_limit_l_min -54
_diffrn_reflns_number 50733
_diffrn_reflns_theta_full 28.28
_diffrn_reflns_theta_max 28.28
_diffrn_reflns_theta_min 1.00
_exptl_absorpt_coefficient_mu 0.095
_exptl_absorpt_correction_T_max 0.9925
_exptl_absorpt_correction_T_min 0.9146
_exptl_absorpt_correction_type multi-scan
_exptl_absorpt_process_details sadabs
_exptl_crystal_colour colourless
_exptl_crystal_density_diffrn 1.304
_exptl_crystal_density_method 'not measured'
_exptl_crystal_description sheet
_exptl_crystal_F_000 2160
_exptl_crystal_size_max 0.96
_exptl_crystal_size_mid 0.42
_exptl_crystal_size_min 0.08
_refine_diff_density_max 0.323
_refine_diff_density_min -0.275
_refine_diff_density_rms 0.060
_refine_ls_abs_structure_details 'Flack H D (1983), Acta Cryst. A39, 876-881'
_refine_ls_abs_structure_Flack -0.2(6)
_refine_ls_extinction_method none
_refine_ls_goodness_of_fit_ref 1.069
_refine_ls_hydrogen_treatment constr
_refine_ls_matrix_type full
_refine_ls_number_parameters 665
_refine_ls_number_reflns 12644
_refine_ls_number_restraints 0
_refine_ls_restrained_S_all 1.069
_refine_ls_R_factor_all 0.0593
_refine_ls_R_factor_gt 0.0463
_refine_ls_shift/su_max 0.001
_refine_ls_shift/su_mean 0.000
_refine_ls_structure_factor_coef Fsqd
_refine_ls_weighting_details 'calc w=1/[\s^2^(Fo^2^)+(0.0697P)^2^+0.0272P] where P=(Fo^2^+2Fc^2^)/3'
_refine_ls_weighting_scheme calc
_refine_ls_wR_factor_gt 0.1112
_refine_ls_wR_factor_ref 0.1193
_reflns_number_gt 10782
_reflns_number_total 12644
_reflns_threshold_expression >2sigma(I)
_cod_data_source_file ol6b01654_si_008.cif
_cod_data_source_block mo_frj87_0m
_cod_depositor_comments
;
The following automatic conversions were performed:

data item '_symmetry_cell_setting' value 'Orthorhombic' was changed
to 'orthorhombic' in accordance with the
/home/saulius/struct/COD-crude-data/automatic-downloads/DataCite-retrospective/ACS/depositions/lib/dictionaries/cif_core.dic
dictionary named 'cif_core.dic' version 2.4.2 last updated on
2011-04-26.

Automatic conversion script
Id: cif_fix_values 6909 2019-04-08 15:41:33Z antanas 
;
_cod_original_cell_volume 5118.3(10)
_cod_database_code 1555625

loop_
_symmetry_equiv_pos_as_xyz
'x, y, z'
'x+1/2, -y+1/2, -z'
'-x, y+1/2, -z+1/2'
'-x+1/2, -y, z+1/2'

loop_
_atom_site_label
_atom_site_type_symbol
_atom_site_fract_x
_atom_site_fract_y
_atom_site_fract_z
_atom_site_U_iso_or_equiv
_atom_site_adp_type
_atom_site_occupancy
_atom_site_symmetry_multiplicity
_atom_site_calc_flag
_atom_site_refinement_flags
O33 O 1.2582(2) 0.96890(10) 0.81392(4) 0.0279(4) Uani 1 1 d .
O3 O 1.07183(16) 0.89607(8) 0.84382(3) 0.0158(3) Uani 1 1 d .
O17 O 0.71888(19) 0.45225(9) 0.84238(4) 0.0227(3) Uani 1 1 d .
O16 O 0.7938(2) 0.28090(10) 0.83191(4) 0.0345(4) Uani 1 1 d .
H16 H 0.8301 0.3176 0.8456 0.052 Uiso 1 1 calc R
O11 O 0.47635(18) 0.66343(10) 0.75324(4) 0.0224(3) Uani 1 1 d .
O20 O 0.3371(2) 0.37926(15) 0.82104(5) 0.0471(5) Uani 1 1 d .
O2 O 0.78657(17) 0.93969(8) 0.80903(3) 0.0161(3) Uani 1 1 d .
O31 O 0.6913(2) 0.95370(10) 0.86043(4) 0.0264(4) Uani 1 1 d .
O3' O 0.84851(17) 0.68150(8) 0.92806(3) 0.0180(3) Uani 1 1 d .
O33' O 0.7376(2) 0.58304(10) 0.96282(5) 0.0410(5) Uani 1 1 d .
O20' O 1.0079(2) 1.34267(10) 0.88696(4) 0.0269(4) Uani 1 1 d .
O11' O 0.48448(17) 1.11440(10) 0.91831(4) 0.0231(3) Uani 1 1 d .
O2' O 0.53040(18) 0.73873(9) 0.91635(4) 0.0193(3) Uani 1 1 d .
O31' O 0.6202(2) 0.69573(11) 0.86647(4) 0.0274(4) Uani 1 1 d .
O17' O 1.10775(17) 1.13010(9) 0.91801(3) 0.0173(3) Uani 1 1 d .
O16' O 1.27630(18) 1.25330(10) 0.95104(4) 0.0261(3) Uani 1 1 d .
H16' H 1.3038 1.2039 0.9432 0.039 Uiso 1 1 calc R
C33 C 1.2007(2) 0.94996(12) 0.84004(5) 0.0165(4) Uani 1 1 d .
C3 C 1.0175(2) 0.84504(12) 0.81563(5) 0.0139(4) Uani 1 1 d .
H3 H 1.0608 0.8728 0.7952 0.017 Uiso 1 1 calc R
C4 C 1.0835(2) 0.74900(12) 0.81886(5) 0.0143(4) Uani 1 1 d .
C5 C 1.0066(2) 0.68849(12) 0.79289(5) 0.0135(4) Uani 1 1 d .
C6 C 1.0913(2) 0.62757(13) 0.77661(5) 0.0170(4) Uani 1 1 d .
H6 H 1.2046 0.6307 0.7783 0.020 Uiso 1 1 calc R
C7 C 1.0223(2) 0.55446(14) 0.75587(5) 0.0199(4) Uani 1 1 d .
H7A H 1.0767 0.4978 0.7614 0.024 Uiso 1 1 calc R
H7B H 1.0452 0.5677 0.7326 0.024 Uiso 1 1 calc R
C8 C 0.8422(2) 0.54209(12) 0.76005(5) 0.0152(4) Uani 1 1 d .
H8 H 0.8048 0.5144 0.7392 0.018 Uiso 1 1 calc R
C14 C 0.7922(2) 0.47695(12) 0.78699(5) 0.0164(4) Uani 1 1 d .
C13 C 0.6067(3) 0.46936(13) 0.78983(5) 0.0174(4) Uani 1 1 d .
C17 C 0.6153(3) 0.40681(13) 0.81917(5) 0.0227(4) Uani 1 1 d .
C20 C 0.4608(3) 0.38217(14) 0.83655(6) 0.0267(5) Uani 1 1 d .
C21 C 0.4672(4) 0.36085(18) 0.87237(6) 0.0377(6) Uani 1 1 d .
H21A H 0.5130 0.3013 0.8754 0.057 Uiso 1 1 calc R
H21B H 0.3587 0.3623 0.8815 0.057 Uiso 1 1 calc R
H21C H 0.5340 0.4050 0.8836 0.057 Uiso 1 1 calc R
C34 C 1.2639(3) 0.97907(14) 0.87238(5) 0.0230(4) Uani 1 1 d .
H34A H 1.3659 1.0103 0.8693 0.035 Uiso 1 1 calc R
H34B H 1.2807 0.9268 0.8864 0.035 Uiso 1 1 calc R
H34C H 1.1868 1.0193 0.8828 0.035 Uiso 1 1 calc R
C2 C 0.8365(2) 0.84831(11) 0.81482(5) 0.0140(4) Uani 1 1 d .
H2 H 0.7904 0.8253 0.8358 0.017 Uiso 1 1 calc R
C1 C 0.7768(2) 0.79392(12) 0.78584(5) 0.0149(4) Uani 1 1 d .
H1A H 0.8224 0.8183 0.7653 0.018 Uiso 1 1 calc R
H1B H 0.6587 0.7982 0.7845 0.018 Uiso 1 1 calc R
C10 C 0.8262(2) 0.69585(12) 0.78964(4) 0.0123(4) Uani 1 1 d .
H10 H 0.7788 0.6740 0.8106 0.015 Uiso 1 1 calc R
C9 C 0.7579(2) 0.63547(12) 0.76154(5) 0.0144(4) Uani 1 1 d .
C28 C 0.8408(3) 0.49776(12) 0.82266(5) 0.0177(4) Uani 1 1 d .
H28A H 0.9490 0.4743 0.8275 0.021 Uiso 1 1 calc R
H28B H 0.8397 0.5628 0.8268 0.021 Uiso 1 1 calc R
C16 C 0.7191(3) 0.32756(13) 0.80593(6) 0.0261(5) Uani 1 1 d .
H16A H 0.6501 0.2858 0.7931 0.031 Uiso 1 1 calc R
C15 C 0.8374(3) 0.37741(13) 0.78222(5) 0.0231(5) Uani 1 1 d .
H15A H 0.9502 0.3663 0.7884 0.028 Uiso 1 1 calc R
H15B H 0.8209 0.3585 0.7593 0.028 Uiso 1 1 calc R
C12 C 0.5341(2) 0.56122(12) 0.79674(5) 0.0147(4) Uani 1 1 d .
H12A H 0.4162 0.5563 0.7985 0.018 Uiso 1 1 calc R
H12B H 0.5757 0.5847 0.8177 0.018 Uiso 1 1 calc R
C11 C 0.5783(2) 0.62421(12) 0.76895(5) 0.0152(4) Uani 1 1 d .
C18 C 0.5228(3) 0.42963(13) 0.75953(5) 0.0210(4) Uani 1 1 d .
H18A H 0.4065 0.4334 0.7624 0.031 Uiso 1 1 calc R
H18B H 0.5543 0.3671 0.7570 0.031 Uiso 1 1 calc R
H18C H 0.5543 0.4632 0.7400 0.031 Uiso 1 1 calc R
C29 C 1.0421(3) 0.70975(12) 0.85274(5) 0.0171(4) Uani 1 1 d .
H29A H 1.0807 0.6481 0.8540 0.026 Uiso 1 1 calc R
H29B H 0.9258 0.7107 0.8559 0.026 Uiso 1 1 calc R
H29C H 1.0935 0.7455 0.8699 0.026 Uiso 1 1 calc R
C30 C 1.2669(2) 0.75225(14) 0.81595(5) 0.0205(4) Uani 1 1 d .
H30A H 1.3107 0.6921 0.8189 0.031 Uiso 1 1 calc R
H30B H 1.3103 0.7918 0.8328 0.031 Uiso 1 1 calc R
H30C H 1.2966 0.7748 0.7943 0.031 Uiso 1 1 calc R
C19 C 0.7778(3) 0.68042(13) 0.72809(5) 0.0188(4) Uani 1 1 d .
H19A H 0.7091 0.7333 0.7270 0.028 Uiso 1 1 calc R
H19B H 0.7472 0.6385 0.7108 0.028 Uiso 1 1 calc R
H19C H 0.8898 0.6982 0.7251 0.028 Uiso 1 1 calc R
C31 C 0.7104(2) 0.98348(12) 0.83345(5) 0.0160(4) Uani 1 1 d .
C32 C 0.6565(3) 1.07384(13) 0.82201(5) 0.0232(5) Uani 1 1 d .
H32A H 0.7470 1.1154 0.8227 0.035 Uiso 1 1 calc R
H32B H 0.5708 1.0956 0.8363 0.035 Uiso 1 1 calc R
H32C H 0.6165 1.0695 0.7995 0.035 Uiso 1 1 calc R
C21' C 1.1274(3) 1.21746(15) 0.86022(6) 0.0280(5) Uani 1 1 d .
H21D H 1.1378 1.2583 0.8416 0.042 Uiso 1 1 calc R
H21E H 1.0587 1.1672 0.8541 0.042 Uiso 1 1 calc R
H21F H 1.2334 1.1952 0.8664 0.042 Uiso 1 1 calc R
C20' C 1.0540(3) 1.26610(13) 0.88867(5) 0.0200(4) Uani 1 1 d .
C17' C 1.0330(2) 1.21602(12) 0.92048(5) 0.0159(4) Uani 1 1 d .
C13' C 0.8598(2) 1.19508(12) 0.93143(5) 0.0142(4) Uani 1 1 d .
C12' C 0.7614(2) 1.13730(12) 0.90770(5) 0.0148(4) Uani 1 1 d .
H12C H 0.7227 1.1739 0.8892 0.018 Uiso 1 1 calc R
H12D H 0.8284 1.0884 0.8989 0.018 Uiso 1 1 calc R
C11' C 0.6196(2) 1.09894(12) 0.92668(5) 0.0151(4) Uani 1 1 d .
C9' C 0.6571(2) 1.04304(12) 0.95749(5) 0.0146(4) Uani 1 1 d .
C10' C 0.7246(2) 0.95059(11) 0.94561(4) 0.0125(3) Uani 1 1 d .
H10' H 0.7872 0.9626 0.9252 0.015 Uiso 1 1 calc R
C5' C 0.8389(2) 0.90630(12) 0.96949(5) 0.0151(4) Uani 1 1 d .
C4' C 0.9114(2) 0.81814(12) 0.95758(5) 0.0159(4) Uani 1 1 d .
C3' C 0.7770(2) 0.75707(12) 0.94478(5) 0.0148(4) Uani 1 1 d .
H3' H 0.7144 0.7344 0.9639 0.018 Uiso 1 1 calc R
C33' C 0.8178(3) 0.59868(13) 0.93907(5) 0.0229(4) Uani 1 1 d .
C16' C 1.1075(3) 1.25936(13) 0.95142(5) 0.0195(4) Uani 1 1 d .
H16B H 1.0748 1.3234 0.9527 0.023 Uiso 1 1 calc R
C15' C 1.0245(3) 1.20572(13) 0.97952(5) 0.0187(4) Uani 1 1 d .
H15C H 1.1045 1.1748 0.9933 0.022 Uiso 1 1 calc R
H15D H 0.9588 1.2453 0.9935 0.022 Uiso 1 1 calc R
C14' C 0.9179(2) 1.13777(12) 0.96069(4) 0.0140(4) Uani 1 1 d .
C19' C 0.5028(2) 1.03105(13) 0.97756(5) 0.0215(4) Uani 1 1 d .
H19D H 0.4181 1.0074 0.9634 0.032 Uiso 1 1 calc R
H19E H 0.4695 1.0888 0.9865 0.032 Uiso 1 1 calc R
H19F H 0.5226 0.9893 0.9955 0.032 Uiso 1 1 calc R
C8' C 0.7798(2) 1.09489(12) 0.97962(4) 0.0151(4) Uani 1 1 d .
H8' H 0.7186 1.1453 0.9896 0.018 Uiso 1 1 calc R
C7' C 0.8336(3) 1.03624(13) 1.00808(5) 0.0203(4) Uani 1 1 d .
H7'1 H 0.9253 1.0651 1.0192 0.024 Uiso 1 1 calc R
H7'2 H 0.7451 1.0316 1.0241 0.024 Uiso 1 1 calc R
C6' C 0.8819(3) 0.94414(13) 0.99758(5) 0.0191(4) Uani 1 1 d .
H6' H 0.9477 0.9106 1.0120 0.023 Uiso 1 1 calc R
C1' C 0.5901(2) 0.88484(12) 0.93610(5) 0.0150(4) Uani 1 1 d .
H1'1 H 0.5273 0.8687 0.9558 0.018 Uiso 1 1 calc R
H1'2 H 0.5170 0.9134 0.9202 0.018 Uiso 1 1 calc R
C2' C 0.6625(2) 0.80161(12) 0.92113(5) 0.0147(4) Uani 1 1 d .
H2' H 0.7166 0.8155 0.8999 0.018 Uiso 1 1 calc R
C31' C 0.5318(3) 0.68633(13) 0.88947(5) 0.0199(4) Uani 1 1 d .
C32' C 0.4074(3) 0.61448(15) 0.89316(6) 0.0300(5) Uani 1 1 d .
H32D H 0.4447 0.5701 0.9090 0.045 Uiso 1 1 calc R
H32E H 0.3894 0.5856 0.8720 0.045 Uiso 1 1 calc R
H32F H 0.3070 0.6410 0.9009 0.045 Uiso 1 1 calc R
C30' C 0.9981(3) 0.76860(14) 0.98514(5) 0.0243(5) Uani 1 1 d .
H30D H 1.0901 0.8039 0.9925 0.037 Uiso 1 1 calc R
H30E H 1.0352 0.7106 0.9771 0.037 Uiso 1 1 calc R
H30F H 0.9244 0.7596 1.0035 0.037 Uiso 1 1 calc R
C29' C 1.0358(2) 0.83722(13) 0.93069(5) 0.0180(4) Uani 1 1 d .
H29D H 1.1180 0.8777 0.9392 0.027 Uiso 1 1 calc R
H29E H 0.9828 0.8650 0.9119 0.027 Uiso 1 1 calc R
H29F H 1.0860 0.7812 0.9238 0.027 Uiso 1 1 calc R
C34' C 0.8960(3) 0.53057(14) 0.91781(6) 0.0320(5) Uani 1 1 d .
H34D H 0.8268 0.5176 0.8990 0.048 Uiso 1 1 calc R
H34E H 0.9136 0.4758 0.9304 0.048 Uiso 1 1 calc R
H34F H 0.9991 0.5535 0.9100 0.048 Uiso 1 1 calc R
C18' C 0.7612(3) 1.27795(12) 0.94023(5) 0.0183(4) Uani 1 1 d .
H18D H 0.6547 1.2596 0.9477 0.027 Uiso 1 1 calc R
H18E H 0.7507 1.3162 0.9209 0.027 Uiso 1 1 calc R
H18F H 0.8154 1.3110 0.9577 0.027 Uiso 1 1 calc R
C28' C 1.0401(2) 1.07581(12) 0.94399(5) 0.0162(4) Uani 1 1 d .
H28C H 1.1241 1.0568 0.9596 0.019 Uiso 1 1 calc R
H28D H 0.9869 1.0222 0.9350 0.019 Uiso 1 1 calc R

loop_
_atom_site_aniso_label
_atom_site_aniso_U_11
_atom_site_aniso_U_22
_atom_site_aniso_U_33
_atom_site_aniso_U_23
_atom_site_aniso_U_13
_atom_site_aniso_U_12
O33 0.0308(9) 0.0330(8) 0.0199(8) 0.0067(6) -0.0014(7) -0.0137(7)
O3 0.0159(7) 0.0155(6) 0.0159(7) -0.0040(5) -0.0015(5) -0.0028(5)
O17 0.0276(8) 0.0196(6) 0.0208(7) -0.0003(6) -0.0045(6) -0.0050(6)
O16 0.0474(11) 0.0170(7) 0.0391(10) 0.0027(6) -0.0157(9) -0.0002(7)
O11 0.0160(7) 0.0267(7) 0.0243(8) 0.0014(6) -0.0050(6) 0.0024(6)
O20 0.0323(11) 0.0674(13) 0.0416(11) 0.0176(10) -0.0056(9) -0.0209(10)
O2 0.0176(7) 0.0140(6) 0.0167(7) 0.0012(5) 0.0004(6) 0.0031(5)
O31 0.0387(10) 0.0208(7) 0.0197(7) 0.0004(6) 0.0054(7) 0.0071(7)
O3' 0.0239(8) 0.0125(6) 0.0176(7) -0.0002(5) 0.0028(6) 0.0031(5)
O33' 0.0535(12) 0.0181(7) 0.0514(11) 0.0107(7) 0.0292(10) 0.0061(8)
O20' 0.0320(9) 0.0198(7) 0.0288(8) 0.0003(6) 0.0038(7) -0.0005(6)
O11' 0.0131(7) 0.0244(7) 0.0320(8) -0.0022(6) -0.0061(6) 0.0037(6)
O2' 0.0184(7) 0.0165(6) 0.0230(7) -0.0024(5) 0.0007(6) -0.0049(6)
O31' 0.0256(9) 0.0335(8) 0.0231(8) -0.0098(6) 0.0012(7) -0.0046(7)
O17' 0.0141(7) 0.0167(6) 0.0211(7) -0.0053(5) 0.0027(6) 0.0004(5)
O16' 0.0147(7) 0.0303(8) 0.0333(9) -0.0136(7) -0.0017(7) -0.0029(6)
C33 0.0159(10) 0.0127(8) 0.0209(10) 0.0016(7) -0.0025(8) -0.0004(7)
C3 0.0127(9) 0.0165(8) 0.0125(9) -0.0013(7) -0.0017(7) -0.0025(7)
C4 0.0109(9) 0.0159(8) 0.0160(9) -0.0026(7) -0.0020(7) 0.0020(7)
C5 0.0130(10) 0.0149(8) 0.0125(9) 0.0002(6) -0.0012(7) -0.0013(7)
C6 0.0094(9) 0.0220(9) 0.0196(10) -0.0058(8) -0.0010(8) 0.0008(7)
C7 0.0148(10) 0.0240(9) 0.0209(10) -0.0074(8) 0.0035(8) 0.0012(8)
C8 0.0145(10) 0.0147(8) 0.0164(9) -0.0048(7) 0.0011(8) 0.0014(7)
C14 0.0169(10) 0.0137(8) 0.0185(9) -0.0020(7) -0.0045(8) 0.0002(7)
C13 0.0173(10) 0.0179(9) 0.0169(9) -0.0016(7) -0.0002(8) -0.0024(8)
C17 0.0290(12) 0.0166(9) 0.0226(10) -0.0009(8) -0.0047(9) -0.0030(8)
C20 0.0290(12) 0.0207(10) 0.0303(12) 0.0013(9) -0.0025(10) -0.0057(9)
C21 0.0425(16) 0.0425(14) 0.0282(13) 0.0071(11) -0.0006(12) -0.0100(12)
C34 0.0214(11) 0.0243(10) 0.0235(11) -0.0067(8) 0.0003(9) -0.0043(9)
C2 0.0148(10) 0.0109(8) 0.0162(9) 0.0008(7) -0.0004(8) 0.0020(7)
C1 0.0135(9) 0.0150(8) 0.0161(9) -0.0005(7) -0.0015(8) 0.0014(7)
C10 0.0108(9) 0.0139(8) 0.0124(8) -0.0009(7) -0.0008(7) -0.0005(7)
C9 0.0154(10) 0.0158(8) 0.0119(8) -0.0023(7) -0.0007(7) 0.0003(7)
C28 0.0212(11) 0.0156(8) 0.0163(9) 0.0009(7) -0.0040(8) -0.0006(8)
C16 0.0333(13) 0.0147(9) 0.0302(12) -0.0023(8) -0.0098(10) -0.0017(9)
C15 0.0241(11) 0.0165(9) 0.0287(11) -0.0058(8) -0.0049(9) 0.0034(8)
C12 0.0102(9) 0.0174(8) 0.0165(9) -0.0016(7) 0.0007(7) -0.0004(7)
C11 0.0157(10) 0.0147(8) 0.0153(9) -0.0054(7) -0.0011(8) -0.0013(7)
C18 0.0214(11) 0.0204(9) 0.0213(10) -0.0054(8) -0.0028(9) -0.0037(8)
C29 0.0198(10) 0.0161(8) 0.0155(9) 0.0001(7) -0.0045(8) 0.0009(8)
C30 0.0128(10) 0.0233(9) 0.0253(11) -0.0059(8) -0.0033(8) 0.0000(8)
C19 0.0181(10) 0.0230(9) 0.0152(9) -0.0022(7) 0.0009(8) -0.0017(8)
C31 0.0157(10) 0.0133(8) 0.0191(10) -0.0022(7) -0.0018(8) -0.0010(7)
C32 0.0278(12) 0.0149(9) 0.0269(11) 0.0005(8) -0.0019(9) 0.0041(8)
C21' 0.0330(13) 0.0245(10) 0.0265(11) -0.0014(9) 0.0101(10) -0.0022(9)
C20' 0.0156(10) 0.0192(9) 0.0252(11) -0.0039(8) 0.0019(9) -0.0056(8)
C17' 0.0136(9) 0.0145(8) 0.0197(10) -0.0055(7) -0.0007(8) 0.0000(7)
C13' 0.0135(9) 0.0137(8) 0.0154(9) -0.0045(7) 0.0003(8) 0.0001(7)
C12' 0.0144(10) 0.0149(8) 0.0150(9) -0.0024(7) -0.0020(7) 0.0007(7)
C11' 0.0127(10) 0.0122(8) 0.0205(10) -0.0070(7) -0.0012(8) 0.0012(7)
C9' 0.0104(9) 0.0157(8) 0.0175(9) -0.0031(7) 0.0011(7) 0.0012(7)
C10' 0.0115(9) 0.0131(8) 0.0130(8) -0.0007(6) 0.0011(7) 0.0015(7)
C5' 0.0149(10) 0.0160(8) 0.0144(9) 0.0011(7) 0.0014(7) 0.0015(7)
C4' 0.0177(10) 0.0150(8) 0.0150(9) -0.0002(7) -0.0029(8) 0.0038(7)
C3' 0.0187(10) 0.0126(8) 0.0131(9) 0.0003(7) 0.0024(8) 0.0020(7)
C33' 0.0256(12) 0.0146(8) 0.0284(11) 0.0024(8) 0.0013(9) -0.0002(8)
C16' 0.0167(10) 0.0209(9) 0.0209(10) -0.0076(8) -0.0006(8) -0.0021(8)
C15' 0.0182(10) 0.0203(9) 0.0176(10) -0.0076(7) -0.0036(8) -0.0011(8)
C14' 0.0130(9) 0.0158(8) 0.0134(9) -0.0044(7) -0.0006(7) -0.0001(7)
C19' 0.0169(11) 0.0204(9) 0.0272(11) -0.0047(8) 0.0085(9) 0.0016(8)
C8' 0.0154(10) 0.0169(8) 0.0130(9) -0.0050(7) 0.0027(8) 0.0013(7)
C7' 0.0267(11) 0.0226(9) 0.0115(9) -0.0027(7) 0.0017(8) 0.0000(8)
C6' 0.0232(11) 0.0196(9) 0.0146(9) 0.0020(7) -0.0017(8) 0.0023(8)
C1' 0.0130(9) 0.0142(8) 0.0176(9) 0.0001(7) 0.0004(7) 0.0006(7)
C2' 0.0152(9) 0.0141(8) 0.0150(9) -0.0009(7) 0.0005(8) -0.0030(7)
C31' 0.0171(10) 0.0170(9) 0.0255(11) -0.0012(8) -0.0062(9) 0.0023(8)
C32' 0.0321(13) 0.0232(10) 0.0349(13) -0.0013(9) -0.0099(11) -0.0075(10)
C30' 0.0303(13) 0.0235(10) 0.0193(10) 0.0009(8) -0.0074(9) 0.0083(9)
C29' 0.0163(10) 0.0166(8) 0.0210(10) -0.0025(7) 0.0005(8) 0.0031(7)
C34' 0.0419(15) 0.0165(9) 0.0376(13) -0.0023(9) 0.0058(12) 0.0023(10)
C18' 0.0162(10) 0.0165(8) 0.0222(10) -0.0044(7) 0.0007(8) 0.0008(7)
C28' 0.0134(10) 0.0166(8) 0.0186(9) -0.0044(7) -0.0013(8) 0.0016(7)

loop_
_atom_type_symbol
_atom_type_description
_atom_type_scat_dispersion_real
_atom_type_scat_dispersion_imag
_atom_type_scat_source
C C 0.0033 0.0016 'International Tables Vol C Tables 4.2.6.8 and 6.1.1.4'
H H 0.0000 0.0000 'International Tables Vol C Tables 4.2.6.8 and 6.1.1.4'
O O 0.0106 0.0060 'International Tables Vol C Tables 4.2.6.8 and 6.1.1.4'

loop_
_geom_angle_atom_site_label_1
_geom_angle_atom_site_label_2
_geom_angle_atom_site_label_3
_geom_angle
C33 O3 C3 118.09(15)
C17 O17 C28 105.85(15)
C16 O16 H16 109.5
C31 O2 C2 118.23(14)
C33' O3' C3' 118.97(16)
C31' O2' C2' 118.45(16)
C17' O17' C28' 106.42(14)
C16' O16' H16' 109.5
O33 C33 O3 123.94(18)
O33 C33 C34 125.22(19)
O3 C33 C34 110.81(17)
O3 C3 C2 108.16(15)
O3 C3 C4 108.09(15)
C2 C3 C4 112.83(15)
O3 C3 H3 109.2
C2 C3 H3 109.2
C4 C3 H3 109.2
C30 C4 C5 112.45(16)
C30 C4 C29 107.75(17)
C5 C4 C29 107.49(15)
C30 C4 C3 108.60(16)
C5 C4 C3 109.96(15)
C29 C4 C3 110.58(15)
C6 C5 C10 122.22(17)
C6 C5 C4 121.83(17)
C10 C5 C4 115.65(16)
C5 C6 C7 125.36(18)
C5 C6 H6 117.3
C7 C6 H6 117.3
C6 C7 C8 113.84(16)
C6 C7 H7A 108.8
C8 C7 H7A 108.8
C6 C7 H7B 108.8
C8 C7 H7B 108.8
H7A C7 H7B 107.7
C7 C8 C14 115.30(17)
C7 C8 C9 109.80(16)
C14 C8 C9 114.80(16)
C7 C8 H8 105.3
C14 C8 H8 105.3
C9 C8 H8 105.3
C8 C14 C28 118.57(16)
C8 C14 C15 117.22(17)
C28 C14 C15 104.40(16)
C8 C14 C13 111.83(16)
C28 C14 C13 101.87(16)
C15 C14 C13 100.42(16)
C17 C13 C12 115.28(16)
C17 C13 C18 114.53(16)
C12 C13 C18 108.38(17)
C17 C13 C14 93.27(16)
C12 C13 C14 110.01(15)
C18 C13 C14 114.84(17)
O17 C17 C20 108.34(17)
O17 C17 C13 104.64(15)
C20 C17 C13 118.55(19)
O17 C17 C16 104.55(17)
C20 C17 C16 116.57(17)
C13 C17 C16 102.76(17)
O20 C20 C21 122.2(2)
O20 C20 C17 119.2(2)
C21 C20 C17 118.6(2)
C20 C21 H21A 109.5
C20 C21 H21B 109.5
H21A C21 H21B 109.5
C20 C21 H21C 109.5
H21A C21 H21C 109.5
H21B C21 H21C 109.5
C33 C34 H34A 109.5
C33 C34 H34B 109.5
H34A C34 H34B 109.5
C33 C34 H34C 109.5
H34A C34 H34C 109.5
H34B C34 H34C 109.5
O2 C2 C3 108.75(15)
O2 C2 C1 106.55(14)
C3 C2 C1 109.09(16)
O2 C2 H2 110.8
C3 C2 H2 110.8
C1 C2 H2 110.8
C2 C1 C10 110.27(15)
C2 C1 H1A 109.6
C10 C1 H1A 109.6
C2 C1 H1B 109.6
C10 C1 H1B 109.6
H1A C1 H1B 108.1
C5 C10 C1 110.23(15)
C5 C10 C9 112.54(15)
C1 C10 C9 112.37(15)
C5 C10 H10 107.1
C1 C10 H10 107.1
C9 C10 H10 107.1
C19 C9 C11 109.22(16)
C19 C9 C8 108.01(15)
C11 C9 C8 110.32(15)
C19 C9 C10 111.05(15)
C11 C9 C10 105.88(15)
C8 C9 C10 112.33(15)
O17 C28 C14 103.99(16)
O17 C28 H28A 111.0
C14 C28 H28A 111.0
O17 C28 H28B 111.0
C14 C28 H28B 111.0
H28A C28 H28B 109.0
O16 C16 C17 111.05(18)
O16 C16 C15 114.9(2)
C17 C16 C15 101.54(15)
O16 C16 H16A 109.7
C17 C16 H16A 109.7
C15 C16 H16A 109.7
C14 C15 C16 103.13(17)
C14 C15 H15A 111.1
C16 C15 H15A 111.1
C14 C15 H15B 111.1
C16 C15 H15B 111.1
H15A C15 H15B 109.1
C11 C12 C13 108.91(16)
C11 C12 H12A 109.9
C13 C12 H12A 109.9
C11 C12 H12B 109.9
C13 C12 H12B 109.9
H12A C12 H12B 108.3
O11 C11 C12 121.52(18)
O11 C11 C9 121.65(18)
C12 C11 C9 116.83(16)
C13 C18 H18A 109.5
C13 C18 H18B 109.5
H18A C18 H18B 109.5
C13 C18 H18C 109.5
H18A C18 H18C 109.5
H18B C18 H18C 109.5
C4 C29 H29A 109.5
C4 C29 H29B 109.5
H29A C29 H29B 109.5
C4 C29 H29C 109.5
H29A C29 H29C 109.5
H29B C29 H29C 109.5
C4 C30 H30A 109.5
C4 C30 H30B 109.5
H30A C30 H30B 109.5
C4 C30 H30C 109.5
H30A C30 H30C 109.5
H30B C30 H30C 109.5
C9 C19 H19A 109.5
C9 C19 H19B 109.5
H19A C19 H19B 109.5
C9 C19 H19C 109.5
H19A C19 H19C 109.5
H19B C19 H19C 109.5
O31 C31 O2 124.01(17)
O31 C31 C32 125.55(18)
O2 C31 C32 110.43(17)
C31 C32 H32A 109.5
C31 C32 H32B 109.5
H32A C32 H32B 109.5
C31 C32 H32C 109.5
H32A C32 H32C 109.5
H32B C32 H32C 109.5
C20' C21' H21D 109.5
C20' C21' H21E 109.5
H21D C21' H21E 109.5
C20' C21' H21F 109.5
H21D C21' H21F 109.5
H21E C21' H21F 109.5
O20' C20' C21' 123.0(2)
O20' C20' C17' 118.87(19)
C21' C20' C17' 118.13(17)
O17' C17' C20' 109.57(16)
O17' C17' C13' 104.18(14)
C20' C17' C13' 117.26(17)
O17' C17' C16' 105.02(16)
C20' C17' C16' 116.50(16)
C13' C17' C16' 102.97(15)
C18' C13' C12' 108.53(15)
C18' C13' C17' 113.92(15)
C12' C13' C17' 115.57(15)
C18' C13' C14' 115.87(16)
C12' C13' C14' 109.96(15)
C17' C13' C14' 92.43(15)
C11' C12' C13' 107.81(15)
C11' C12' H12C 110.1
C13' C12' H12C 110.1
C11' C12' H12D 110.1
C13' C12' H12D 110.1
H12C C12' H12D 108.5
O11' C11' C12' 120.69(18)
O11' C11' C9' 121.83(18)
C12' C11' C9' 117.44(16)
C19' C9' C11' 109.15(16)
C19' C9' C8' 107.30(15)
C11' C9' C8' 109.44(15)
C19' C9' C10' 111.20(15)
C11' C9' C10' 107.41(14)
C8' C9' C10' 112.31(15)
C5' C10' C1' 109.87(15)
C5' C10' C9' 114.36(15)
C1' C10' C9' 112.32(15)
C5' C10' H10' 106.6
C1' C10' H10' 106.6
C9' C10' H10' 106.6
C6' C5' C10' 122.54(17)
C6' C5' C4' 122.36(18)
C10' C5' C4' 114.93(16)
C30' C4' C5' 111.80(16)
C30' C4' C29' 107.22(17)
C5' C4' C29' 109.45(15)
C30' C4' C3' 107.82(16)
C5' C4' C3' 109.44(16)
C29' C4' C3' 111.10(16)
O3' C3' C2' 107.66(15)
O3' C3' C4' 108.93(16)
C2' C3' C4' 114.51(15)
O3' C3' H3' 108.5
C2' C3' H3' 108.5
C4' C3' H3' 108.5
O33' C33' O3' 123.79(19)
O33' C33' C34' 125.51(19)
O3' C33' C34' 110.70(18)
O16' C16' C17' 111.37(16)
O16' C16' C15' 114.65(18)
C17' C16' C15' 101.85(15)
O16' C16' H16B 109.6
C17' C16' H16B 109.6
C15' C16' H16B 109.6
C14' C15' C16' 103.12(15)
C14' C15' H15C 111.1
C16' C15' H15C 111.1
C14' C15' H15D 111.1
C16' C15' H15D 111.1
H15C C15' H15D 109.1
C8' C14' C28' 118.05(15)
C8' C14' C13' 112.75(16)
C28' C14' C13' 101.55(15)
C8' C14' C15' 117.13(15)
C28' C14' C15' 103.60(16)
C13' C14' C15' 101.40(15)
C9' C19' H19D 109.5
C9' C19' H19E 109.5
H19D C19' H19E 109.5
C9' C19' H19F 109.5
H19D C19' H19F 109.5
H19E C19' H19F 109.5
C7' C8' C14' 113.95(17)
C7' C8' C9' 110.19(16)
C14' C8' C9' 114.08(15)
C7' C8' H8' 106.0
C14' C8' H8' 106.0
C9' C8' H8' 106.0
C6' C7' C8' 113.04(16)
C6' C7' H7'1 109.0
C8' C7' H7'1 109.0
C6' C7' H7'2 109.0
C8' C7' H7'2 109.0
H7'1 C7' H7'2 107.8
C5' C6' C7' 124.52(18)
C5' C6' H6' 117.7
C7' C6' H6' 117.7
C2' C1' C10' 109.73(16)
C2' C1' H1'1 109.7
C10' C1' H1'1 109.7
C2' C1' H1'2 109.7
C10' C1' H1'2 109.7
H1'1 C1' H1'2 108.2
O2' C2' C3' 106.09(14)
O2' C2' C1' 106.50(15)
C3' C2' C1' 110.92(15)
O2' C2' H2' 111.0
C3' C2' H2' 111.0
C1' C2' H2' 111.0
O31' C31' O2' 124.94(19)
O31' C31' C32' 125.9(2)
O2' C31' C32' 109.19(19)
C31' C32' H32D 109.5
C31' C32' H32E 109.5
H32D C32' H32E 109.5
C31' C32' H32F 109.5
H32D C32' H32F 109.5
H32E C32' H32F 109.5
C4' C30' H30D 109.5
C4' C30' H30E 109.5
H30D C30' H30E 109.5
C4' C30' H30F 109.5
H30D C30' H30F 109.5
H30E C30' H30F 109.5
C4' C29' H29D 109.5
C4' C29' H29E 109.5
H29D C29' H29E 109.5
C4' C29' H29F 109.5
H29D C29' H29F 109.5
H29E C29' H29F 109.5
C33' C34' H34D 109.5
C33' C34' H34E 109.5
H34D C34' H34E 109.5
C33' C34' H34F 109.5
H34D C34' H34F 109.5
H34E C34' H34F 109.5
C13' C18' H18D 109.5
C13' C18' H18E 109.5
H18D C18' H18E 109.5
C13' C18' H18F 109.5
H18D C18' H18F 109.5
H18E C18' H18F 109.5
O17' C28' C14' 104.10(14)
O17' C28' H28C 110.9
C14' C28' H28C 110.9
O17' C28' H28D 110.9
C14' C28' H28D 110.9
H28C C28' H28D 109.0

loop_
_geom_bond_atom_site_label_1
_geom_bond_atom_site_label_2
_geom_bond_distance
O33 C33 1.204(3)
O3 C33 1.355(2)
O3 C3 1.456(2)
O17 C17 1.453(3)
O17 C28 1.467(3)
O16 C16 1.416(3)
O16 H16 0.8400
O11 C11 1.218(2)
O20 C20 1.213(3)
O2 C31 1.353(2)
O2 C2 1.452(2)
O31 C31 1.200(2)
O3' C33' 1.346(2)
O3' C3' 1.452(2)
O33' C33' 1.202(3)
O20' C20' 1.213(2)
O11' C11' 1.202(2)
O2' C31' 1.351(2)
O2' C2' 1.464(2)
O31' C31' 1.203(3)
O17' C17' 1.435(2)
O17' C28' 1.452(2)
O16' C16' 1.413(3)
O16' H16' 0.8400
C33 C34 1.489(3)
C3 C2 1.513(3)
C3 C4 1.548(3)
C3 H3 1.0000
C4 C30 1.537(3)
C4 C5 1.537(3)
C4 C29 1.544(3)
C5 C6 1.333(3)
C5 C10 1.516(3)
C6 C7 1.501(3)
C6 H6 0.9500
C7 C8 1.525(3)
C7 H7A 0.9900
C7 H7B 0.9900
C8 C14 1.530(3)
C8 C9 1.568(3)
C8 H8 1.0000
C14 C28 1.545(3)
C14 C15 1.552(3)
C14 C13 1.558(3)
C13 C17 1.524(3)
C13 C12 1.531(3)
C13 C18 1.543(3)
C17 C20 1.519(3)
C17 C16 1.568(3)
C20 C21 1.499(3)
C21 H21A 0.9800
C21 H21B 0.9800
C21 H21C 0.9800
C34 H34A 0.9800
C34 H34B 0.9800
C34 H34C 0.9800
C2 C1 1.522(3)
C2 H2 1.0000
C1 C10 1.535(2)
C1 H1A 0.9900
C1 H1B 0.9900
C10 C9 1.570(2)
C10 H10 1.0000
C9 C19 1.533(3)
C9 C11 1.539(3)
C28 H28A 0.9900
C28 H28B 0.9900
C16 C15 1.572(3)
C16 H16A 1.0000
C15 H15A 0.9900
C15 H15B 0.9900
C12 C11 1.523(3)
C12 H12A 0.9900
C12 H12B 0.9900
C18 H18A 0.9800
C18 H18B 0.9800
C18 H18C 0.9800
C29 H29A 0.9800
C29 H29B 0.9800
C29 H29C 0.9800
C30 H30A 0.9800
C30 H30B 0.9800
C30 H30C 0.9800
C19 H19A 0.9800
C19 H19B 0.9800
C19 H19C 0.9800
C31 C32 1.502(3)
C32 H32A 0.9800
C32 H32B 0.9800
C32 H32C 0.9800
C21' C20' 1.503(3)
C21' H21D 0.9800
C21' H21E 0.9800
C21' H21F 0.9800
C20' C17' 1.512(3)
C17' C13' 1.547(3)
C17' C16' 1.552(3)
C13' C18' 1.533(3)
C13' C12' 1.538(3)
C13' C14' 1.551(3)
C12' C11' 1.528(3)
C12' H12C 0.9900
C12' H12D 0.9900
C11' C9' 1.545(3)
C9' C19' 1.538(3)
C9' C8' 1.573(3)
C9' C10' 1.573(2)
C10' C5' 1.518(3)
C10' C1' 1.544(3)
C10' H10' 1.0000
C5' C6' 1.330(3)
C5' C4' 1.533(3)
C4' C30' 1.531(3)
C4' C29' 1.539(3)
C4' C3' 1.540(3)
C3' C2' 1.515(3)
C3' H3' 1.0000
C33' C34' 1.492(3)
C16' C15' 1.564(3)
C16' H16B 1.0000
C15' C14' 1.557(3)
C15' H15C 0.9900
C15' H15D 0.9900
C14' C8' 1.530(3)
C14' C28' 1.540(3)
C19' H19D 0.9800
C19' H19E 0.9800
C19' H19F 0.9800
C8' C7' 1.526(3)
C8' H8' 1.0000
C7' C6' 1.501(3)
C7' H7'1 0.9900
C7' H7'2 0.9900
C6' H6' 0.9500
C1' C2' 1.516(3)
C1' H1'1 0.9900
C1' H1'2 0.9900
C2' H2' 1.0000
C31' C32' 1.505(3)
C32' H32D 0.9800
C32' H32E 0.9800
C32' H32F 0.9800
C30' H30D 0.9800
C30' H30E 0.9800
C30' H30F 0.9800
C29' H29D 0.9800
C29' H29E 0.9800
C29' H29F 0.9800
C34' H34D 0.9800
C34' H34E 0.9800
C34' H34F 0.9800
C18' H18D 0.9800
C18' H18E 0.9800
C18' H18F 0.9800
C28' H28C 0.9900
C28' H28D 0.9900

loop_
_geom_hbond_atom_site_label_D
_geom_hbond_atom_site_label_H
_geom_hbond_atom_site_label_A
_geom_hbond_distance_DH
_geom_hbond_distance_HA
_geom_hbond_distance_DA
_geom_hbond_angle_DHA
_geom_hbond_site_symmetry_A
O16 H16 O17 0.84 2.23 2.679(2) 113.9 .
O16 H16 O20' 0.84 2.28 3.019(2) 146.6 1_545
O16' H16' O17' 0.84 2.23 2.687(2) 114.5 .
O16' H16' O11' 0.84 2.26 3.025(2) 151.4 1_655

loop_
_geom_torsion_atom_site_label_1
_geom_torsion_atom_site_label_2
_geom_torsion_atom_site_label_3
_geom_torsion_atom_site_label_4
_geom_torsion
C3 O3 C33 O33 11.8(3)
C3 O3 C33 C34 -165.99(16)
C33 O3 C3 C2 -138.25(16)
C33 O3 C3 C4 99.29(18)
O3 C3 C4 C30 -66.10(19)
C2 C3 C4 C30 174.34(16)
O3 C3 C4 C5 170.48(15)
C2 C3 C4 C5 50.9(2)
O3 C3 C4 C29 51.9(2)
C2 C3 C4 C29 -67.6(2)
C30 C4 C5 C6 18.0(3)
C29 C4 C5 C6 -100.4(2)
C3 C4 C5 C6 139.13(19)
C30 C4 C5 C10 -168.22(16)
C29 C4 C5 C10 73.3(2)
C3 C4 C5 C10 -47.1(2)
C10 C5 C6 C7 -5.9(3)
C4 C5 C6 C7 167.50(19)
C5 C6 C7 C8 -12.0(3)
C6 C7 C8 C14 -89.4(2)
C6 C7 C8 C9 42.1(2)
C7 C8 C14 C28 61.2(2)
C9 C8 C14 C28 -67.9(2)
C7 C8 C14 C15 -65.6(2)
C9 C8 C14 C15 165.29(17)
C7 C8 C14 C13 179.26(16)
C9 C8 C14 C13 50.1(2)
C8 C14 C13 C17 -176.55(15)
C28 C14 C13 C17 -48.91(16)
C15 C14 C13 C17 58.37(17)
C8 C14 C13 C12 -58.1(2)
C28 C14 C13 C12 69.52(18)
C15 C14 C13 C12 176.80(16)
C8 C14 C13 C18 64.5(2)
C28 C14 C13 C18 -167.91(15)
C15 C14 C13 C18 -60.6(2)
C28 O17 C17 C20 -163.19(16)
C28 O17 C17 C13 -35.8(2)
C28 O17 C17 C16 71.86(18)
C12 C13 C17 O17 -61.8(2)
C18 C13 C17 O17 171.45(17)
C14 C13 C17 O17 52.20(18)
C12 C13 C17 C20 59.1(2)
C18 C13 C17 C20 -67.7(2)
C14 C13 C17 C20 173.03(18)
C12 C13 C17 C16 -170.75(17)
C18 C13 C17 C16 62.5(2)
C14 C13 C17 C16 -56.79(17)
O17 C17 C20 O20 149.2(2)
C13 C17 C20 O20 30.3(3)
C16 C17 C20 O20 -93.3(3)
O17 C17 C20 C21 -31.7(3)
C13 C17 C20 C21 -150.7(2)
C16 C17 C20 C21 85.8(3)
C31 O2 C2 C3 -112.36(18)
C31 O2 C2 C1 130.19(17)
O3 C3 C2 O2 65.17(18)
C4 C3 C2 O2 -175.32(14)
O3 C3 C2 C1 -179.00(14)
C4 C3 C2 C1 -59.5(2)
O2 C2 C1 C10 179.31(15)
C3 C2 C1 C10 62.1(2)
C6 C5 C10 C1 -135.28(19)
C4 C5 C10 C1 51.0(2)
C6 C5 C10 C9 -9.0(3)
C4 C5 C10 C9 177.27(15)
C2 C1 C10 C5 -57.4(2)
C2 C1 C10 C9 176.21(16)
C7 C8 C9 C19 65.9(2)
C14 C8 C9 C19 -162.25(16)
C7 C8 C9 C11 -174.75(16)
C14 C8 C9 C11 -42.9(2)
C7 C8 C9 C10 -56.9(2)
C14 C8 C9 C10 74.9(2)
C5 C10 C9 C19 -80.98(19)
C1 C10 C9 C19 44.2(2)
C5 C10 C9 C11 160.58(15)
C1 C10 C9 C11 -74.27(19)
C5 C10 C9 C8 40.1(2)
C1 C10 C9 C8 165.26(16)
C17 O17 C28 C14 2.20(19)
C8 C14 C28 O17 154.03(16)
C15 C14 C28 O17 -73.32(19)
C13 C14 C28 O17 30.85(18)
O17 C17 C16 O16 47.5(2)
C20 C17 C16 O16 -72.0(2)
C13 C17 C16 O16 156.59(18)
O17 C17 C16 C15 -75.03(19)
C20 C17 C16 C15 165.41(18)
C13 C17 C16 C15 34.0(2)
C8 C14 C15 C16 -160.12(17)
C28 C14 C15 C16 66.5(2)
C13 C14 C15 C16 -38.8(2)
O16 C16 C15 C14 -116.38(19)
C17 C16 C15 C14 3.5(2)
C17 C13 C12 C11 163.17(17)
C18 C13 C12 C11 -67.0(2)
C14 C13 C12 C11 59.3(2)
C13 C12 C11 O11 123.47(19)
C13 C12 C11 C9 -56.2(2)
C19 C9 C11 O11 -14.2(2)
C8 C9 C11 O11 -132.80(18)
C10 C9 C11 O11 105.4(2)
C19 C9 C11 C12 165.42(15)
C8 C9 C11 C12 46.8(2)
C10 C9 C11 C12 -74.93(19)
C2 O2 C31 O31 5.4(3)
C2 O2 C31 C32 -175.37(16)
C28' O17' C17' C20' -161.63(16)
C28' O17' C17' C13' -35.39(18)
C28' O17' C17' C16' 72.52(18)
O20' C20' C17' O17' -175.05(18)
C21' C20' C17' O17' 6.7(3)
O20' C20' C17' C13' 66.6(2)
C21' C20' C17' C13' -111.7(2)
O20' C20' C17' C16' -56.1(3)
C21' C20' C17' C16' 125.6(2)
O17' C17' C13' C18' 172.26(15)
C20' C17' C13' C18' -66.5(2)
C16' C17' C13' C18' 62.8(2)
O17' C17' C13' C12' -61.03(19)
C20' C17' C13' C12' 60.2(2)
C16' C17' C13' C12' -170.45(15)
O17' C17' C13' C14' 52.49(15)
C20' C17' C13' C14' 173.75(15)
C16' C17' C13' C14' -56.92(16)
C18' C13' C12' C11' -68.75(19)
C17' C13' C12' C11' 161.86(15)
C14' C13' C12' C11' 58.94(19)
C13' C12' C11' O11' 120.57(19)
C13' C12' C11' C9' -57.21(19)
O11' C11' C9' C19' -11.9(2)
C12' C11' C9' C19' 165.83(15)
O11' C11' C9' C8' -129.07(19)
C12' C11' C9' C8' 48.7(2)
O11' C11' C9' C10' 108.7(2)
C12' C11' C9' C10' -73.50(19)
C19' C9' C10' C5' -88.9(2)
C11' C9' C10' C5' 151.72(16)
C8' C9' C10' C5' 31.3(2)
C19' C9' C10' C1' 37.2(2)
C11' C9' C10' C1' -82.19(18)
C8' C9' C10' C1' 157.43(15)
C1' C10' C5' C6' -129.4(2)
C9' C10' C5' C6' -2.0(3)
C1' C10' C5' C4' 55.2(2)
C9' C10' C5' C4' -177.42(16)
C6' C5' C4' C30' 15.8(3)
C10' C5' C4' C30' -168.77(17)
C6' C5' C4' C29' -102.8(2)
C10' C5' C4' C29' 72.6(2)
C6' C5' C4' C3' 135.2(2)
C10' C5' C4' C3' -49.4(2)
C33' O3' C3' C2' -115.03(19)
C33' O3' C3' C4' 120.26(19)
C30' C4' C3' O3' -68.78(19)
C5' C4' C3' O3' 169.41(14)
C29' C4' C3' O3' 48.43(19)
C30' C4' C3' C2' 170.64(16)
C5' C4' C3' C2' 48.8(2)
C29' C4' C3' C2' -72.2(2)
C3' O3' C33' O33' -2.3(3)
C3' O3' C33' C34' 177.50(18)
O17' C17' C16' O16' 49.3(2)
C20' C17' C16' O16' -72.1(2)
C13' C17' C16' O16' 158.07(16)
O17' C17' C16' C15' -73.38(18)
C20' C17' C16' C15' 165.20(17)
C13' C17' C16' C15' 35.41(18)
O16' C16' C15' C14' -118.96(17)
C17' C16' C15' C14' 1.43(19)
C18' C13' C14' C8' 64.9(2)
C12' C13' C14' C8' -58.55(19)
C17' C13' C14' C8' -176.91(14)
C18' C13' C14' C28' -167.75(16)
C12' C13' C14' C28' 68.76(18)
C17' C13' C14' C28' -49.61(15)
C18' C13' C14' C15' -61.1(2)
C12' C13' C14' C15' 175.37(15)
C17' C13' C14' C15' 57.01(16)
C16' C15' C14' C8' -160.64(16)
C16' C15' C14' C28' 67.49(18)
C16' C15' C14' C13' -37.51(18)
C28' C14' C8' C7' 60.6(2)
C13' C14' C8' C7' 178.60(15)
C15' C14' C8' C7' -64.3(2)
C28' C14' C8' C9' -67.1(2)
C13' C14' C8' C9' 50.9(2)
C15' C14' C8' C9' 167.97(16)
C19' C9' C8' C7' 68.40(19)
C11' C9' C8' C7' -173.30(16)
C10' C9' C8' C7' -54.1(2)
C19' C9' C8' C14' -161.95(16)
C11' C9' C8' C14' -43.6(2)
C10' C9' C8' C14' 75.55(19)
C14' C8' C7' C6' -81.8(2)
C9' C8' C7' C6' 47.9(2)
C10' C5' C6' C7' -4.5(3)
C4' C5' C6' C7' 170.57(19)
C8' C7' C6' C5' -19.8(3)
C5' C10' C1' C2' -58.2(2)
C9' C10' C1' C2' 173.28(15)
C31' O2' C2' C3' -98.49(19)
C31' O2' C2' C1' 143.28(16)
O3' C3' C2' O2' 68.22(18)
C4' C3' C2' O2' -170.49(15)
O3' C3' C2' C1' -176.53(15)
C4' C3' C2' C1' -55.2(2)
C10' C1' C2' O2' 173.53(14)
C10' C1' C2' C3' 58.5(2)
C2' O2' C31' O31' -11.6(3)
C2' O2' C31' C32' 167.77(16)
C17' O17' C28' C14' 1.43(19)
C8' C14' C28' O17' 156.28(16)
C13' C14' C28' O17' 32.50(18)
C15' C14' C28' O17' -72.39(17)
